data_2008783
loop_
_publ_author_name
'Venkatraman, Ramaiyer'
'Zubkowski, Jeffrey D.'
'Valente, Edward J.'

_publ_section_title
;
 Aqua(1,10-phenanthroline)(<small>L</small>-prolinato)copper(II)
 nitrate monohydrate
;
_journal_issue 8
_journal_name_full 'Acta Crystallographica Section C'
_journal_page_first 1241
_journal_page_last 1243
_journal_paper_doi 10.1107/S0108270199005570
_journal_volume 55
_journal_year 1999
_chemical_formula_iupac '[Cu (C5 H8 N O2) (C12 H8 N2) (H2 O)] N1 O3, H2 O1'
_chemical_formula_moiety 'C17 H18 Cu1 N3 O3 1+, N1 O3 1-, H2 O1'
_chemical_formula_sum 'C34 H40 Cu2 N8 O14'
_chemical_formula_weight 911.82
_chemical_name_systematic
;
[Aquo(1,10-phenanthroline)(L-prolinato)copper(II)] nitrate hydrate
;
_space_group_IT_number 4
_symmetry_cell_setting monoclinic
_symmetry_space_group_name_Hall 'P 2yb'
_symmetry_space_group_name_H-M 'P 1 21 1'
_cell_angle_alpha 90.00
_cell_angle_beta 92.05(2)
_cell_angle_gamma 90.00
_cell_formula_units_Z 2
_cell_length_a 7.1732(17)
_cell_length_b 21.285(6)
_cell_length_c 12.280(3)
_cell_measurement_reflns_used 30
_cell_measurement_temperature 293(2)
_cell_measurement_theta_max 31.5
_cell_measurement_theta_min 11.5
_cell_volume 1873.7(8)
_computing_cell_refinement P3
_computing_data_collection 'P3 Software (Siemens, 1989)'
_computing_data_reduction 'XDISK in P3 Software'
_computing_molecular_graphics 'XP in P3 Software'
_computing_publication_material SHELXL97
_computing_structure_refinement 'SHELXL97 (Sheldrick, 1997)'
_computing_structure_solution 'SHELXS93 (Sheldrick, 1993)'
_diffrn_ambient_temperature 293(2)
_diffrn_detector_area_resol_mean 'not applicable'
_diffrn_measured_fraction_theta_full 0.996
_diffrn_measured_fraction_theta_max 0.996
_diffrn_measurement_device_type 'Siemens R3m/V'
_diffrn_measurement_method '\w scans; 2.0\% width'
_diffrn_radiation_monochromator graphite
_diffrn_radiation_source 'normal-focus sealed tube'
_diffrn_radiation_type MoK\a
_diffrn_radiation_wavelength 0.71073
_diffrn_reflns_av_R_equivalents 0.104
_diffrn_reflns_av_sigmaI/netI 0.0994
_diffrn_reflns_limit_h_max 10
_diffrn_reflns_limit_h_min 0
_diffrn_reflns_limit_k_max 32
_diffrn_reflns_limit_k_min 0
_diffrn_reflns_limit_l_max 18
_diffrn_reflns_limit_l_min -18
_diffrn_reflns_number 7388
_diffrn_reflns_theta_full 32.57
_diffrn_reflns_theta_max 32.57
_diffrn_reflns_theta_min 1.91
_diffrn_standards_decay_% -1.7(5)
_diffrn_standards_interval_count 197
_diffrn_standards_interval_time 180
_diffrn_standards_number 3
_exptl_absorpt_coefficient_mu 1.22
_exptl_absorpt_correction_T_max 0.642
_exptl_absorpt_correction_T_min 0.483
_exptl_absorpt_correction_type empirical
_exptl_absorpt_process_details '(XEMP in P3 Software; Siemens, 1989)'
_exptl_crystal_colour 'clear blue---violet'
_exptl_crystal_density_diffrn 1.616
_exptl_crystal_density_method 'not measured'
_exptl_crystal_description prism
_exptl_crystal_F_000 940
_exptl_crystal_size_max 0.70
_exptl_crystal_size_mid 0.40
_exptl_crystal_size_min 0.40
_refine_diff_density_max 0.54
_refine_diff_density_min -0.61
_refine_ls_abs_structure_details 'Flack (1983)'
_refine_ls_abs_structure_Flack -0.023(13)
_refine_ls_extinction_coef 0.0060(5)
_refine_ls_extinction_method SHELXL97
_refine_ls_goodness_of_fit_ref 0.744
_refine_ls_hydrogen_treatment mixed
_refine_ls_matrix_type full
_refine_ls_number_parameters 524
_refine_ls_number_reflns 6942
_refine_ls_number_restraints 1
_refine_ls_restrained_S_all 0.744
_refine_ls_R_factor_all 0.075
_refine_ls_R_factor_gt 0.042
_refine_ls_shift/su_max 0.001
_refine_ls_shift/su_mean 0.000
_refine_ls_structure_factor_coef Fsqd
_refine_ls_weighting_details 'w = 1/[\s^2^(Fo^2^)+(0.0543P)^2^] where P = (Fo^2^+2Fc^2^)/3'
_refine_ls_weighting_scheme calc
_refine_ls_wR_factor_ref 0.101
_reflns_number_gt 3380
_reflns_number_total 6942
_reflns_threshold_expression I>2\s(I)
_cod_data_source_file fr1195.cif
_cod_data_source_block fr1195
_cod_depositor_comments
;
 Marking attached hydrogen atoms.

 Antanas Vaitkus,
 2017-08-07

The following automatic conversions were performed:

'_refine_ls_weighting_scheme' value 'calc w =
1/[\s^2^(Fo^2^)+(0.0543P)^2^] where P = (Fo^2^+2Fc^2^)/3' was changed
to 'calc'. New tag '_refine_ls_weighting_details' was created. The
value of the new tag was set to 'w = 1/[\s^2^(Fo^2^)+(0.0543P)^2^]
where P = (Fo^2^+2Fc^2^)/3'.

Automatic conversion script
Id: cif_fix_values 3143 2015-03-26 13:38:13Z robertas 
;
_cod_original_sg_symbol_H-M 'P 21'
_cod_database_code 2008783

loop_
_symmetry_equiv_pos_as_xyz
'x, y, z'
'-x, y+1/2, -z'

loop_
_atom_site_label
_atom_site_fract_x
_atom_site_fract_y
_atom_site_fract_z
_atom_site_U_iso_or_equiv
_atom_site_adp_type
_atom_site_calc_flag
_atom_site_refinement_flags
_atom_site_occupancy
_atom_site_disorder_assembly
_atom_site_disorder_group
_atom_site_type_symbol
_atom_site_attached_hydrogens
Cu1 0.91459(7) 0.99933(2) -0.00033(4) 0.03993(14) Uani d . 1 . . Cu 0
Cu2 0.65666(7) 0.40326(2) 0.66212(4) 0.04157(14) Uani d . 1 . . Cu 0
N1 0.9632(6) 1.0349(2) -0.1503(3) 0.0455(9) Uani d . 1 . . N 0
N2 0.8478(5) 0.92209(18) -0.0889(3) 0.0395(10) Uani d . 1 . . N 0
N3 1.0228(6) 1.06761(17) 0.0949(3) 0.0433(9) Uani d . 1 . . N 0
H3B 1.1457 1.0714 0.0800 0.052 Uiso calc R 1 . . H 0
N4 0.7059(5) 0.36323(19) 0.5158(3) 0.0426(9) Uani d . 1 . . N 0
N5 0.5998(6) 0.47782(19) 0.5686(3) 0.0427(10) Uani d . 1 . . N 0
N6 0.7140(5) 0.33042(18) 0.7601(3) 0.0373(8) Uani d . 1 . . N 0
H6A 0.6455 0.2972 0.7345 0.045 Uiso calc R 1 . . H 0
O1 0.8965(5) 0.95213(14) 0.1320(2) 0.0470(8) Uani d . 1 . . O 0
O2 0.9423(5) 0.95702(18) 0.3117(2) 0.0631(10) Uani d . 1 . . O 0
O3 0.6405(5) 0.45162(15) 0.7954(3) 0.0492(8) Uani d . 1 . . O 0
O4 0.6449(6) 0.4423(2) 0.9738(3) 0.0796(13) Uani d . 1 . . O 0
C1 1.0201(8) 1.0920(3) -0.1806(4) 0.0578(14) Uani d . 1 . . C 0
H1A 1.0538 1.1212 -0.1272 0.069 Uiso calc R 1 . . H 0
C2 1.0303(8) 1.1087(3) -0.2897(5) 0.0678(16) Uani d . 1 . . C 0
H2A 1.0682 1.1490 -0.3076 0.081 Uiso calc R 1 . . H 0
C3 0.9866(7) 1.0679(3) -0.3693(4) 0.0635(16) Uani d . 1 . . C 0
H3A 0.9915 1.0803 -0.4418 0.076 Uiso calc R 1 . . H 0
C4 0.9324(6) 1.0054(3) -0.3428(3) 0.0488(11) Uani d . 1 . . C 0
C5 0.9218(6) 0.9929(3) -0.2306(4) 0.0429(12) Uani d . 1 . . C 0
C6 0.8627(6) 0.9321(2) -0.1980(4) 0.0396(10) Uani d . 1 . . C 0
C7 0.8151(7) 0.8853(3) -0.2743(4) 0.0506(14) Uani d . 1 . . C 0
C8 0.7583(7) 0.8273(3) -0.2357(4) 0.0569(13) Uani d . 1 . . C 0
H8A 0.7303 0.7946 -0.2838 0.068 Uiso calc R 1 . . H 0
C9 0.7442(7) 0.8188(3) -0.1252(4) 0.0549(13) Uani d . 1 . . C 0
H9A 0.7037 0.7805 -0.0984 0.066 Uiso calc R 1 . . H 0
C10 0.7899(7) 0.8672(2) -0.0537(4) 0.0470(11) Uani d . 1 . . C 0
H10A 0.7795 0.8608 0.0208 0.056 Uiso calc R 1 . . H 0
C11 0.8889(7) 0.9569(3) -0.4191(4) 0.0593(15) Uani d . 1 . . C 0
H11A 0.9003 0.9650 -0.4930 0.071 Uiso calc R 1 . . H 0
C12 0.8317(7) 0.8995(4) -0.3879(4) 0.0638(16) Uani d . 1 . . C 0
H12A 0.8029 0.8690 -0.4401 0.077 Uiso calc R 1 . . H 0
C13 0.9365(10) 1.1320(2) 0.0866(5) 0.0745(17) Uani d . 1 . . C 0
H13A 1.0205 1.1606 0.0513 0.089 Uiso calc R 1 . . H 0
H13B 0.8207 1.1301 0.0434 0.089 Uiso calc R 1 . . H 0
C14 0.9014(12) 1.1537(3) 0.1933(6) 0.097(2) Uani d . 1 . . C 0
H14A 0.7924 1.1807 0.1930 0.116 Uiso calc R 1 . . H 0
H14B 1.0077 1.1766 0.2240 0.116 Uiso calc R 1 . . H 0
C15 0.8688(14) 1.0946(3) 0.2555(7) 0.121(3) Uani d . 1 . . C 0
H15A 0.7421 1.0795 0.2429 0.145 Uiso calc R 1 . . H 0
H15B 0.8914 1.1010 0.3330 0.145 Uiso calc R 1 . . H 0
C16 1.0111(7) 1.0480(2) 0.2097(4) 0.0496(12) Uani d . 1 . . C 0
H16A 1.1326 1.0532 0.2477 0.059 Uiso calc R 1 . . H 0
C17 0.9449(7) 0.9799(2) 0.2197(4) 0.0434(12) Uani d . 1 . . C 0
C18 0.7555(7) 0.3051(3) 0.4920(4) 0.0524(13) Uani d . 1 . . C 0
H18A 0.7794 0.2768 0.5485 0.063 Uiso calc R 1 . . H 0
C19 0.7732(8) 0.2850(3) 0.3846(4) 0.0674(16) Uani d . 1 . . C 0
H19A 0.8111 0.2441 0.3704 0.081 Uiso calc R 1 . . H 0
C20 0.7348(7) 0.3253(3) 0.3005(4) 0.0633(16) Uani d . 1 . . C 0
H20A 0.7462 0.3120 0.2289 0.076 Uiso calc R 1 . . H 0
C21 0.6793(7) 0.3856(3) 0.3218(4) 0.0528(14) Uani d . 1 . . C 0
C22 0.6673(6) 0.4042(3) 0.4331(3) 0.0427(10) Uani d . 1 . . C 0
C23 0.6110(7) 0.4656(3) 0.4608(4) 0.0451(12) Uani d . 1 . . C 0
C24 0.5672(6) 0.5092(3) 0.3794(4) 0.0545(14) Uani d . 1 . . C 0
C25 0.5107(8) 0.5687(3) 0.4155(5) 0.0711(19) Uani d . 1 . . C 0
H25A 0.4813 0.5998 0.3645 0.085 Uiso calc R 1 . . H 0
C26 0.4982(9) 0.5815(3) 0.5209(6) 0.0696(17) Uani d . 1 . . C 0
H26A 0.4594 0.6210 0.5435 0.083 Uiso calc R 1 . . H 0
C27 0.5449(8) 0.5343(3) 0.5984(5) 0.0590(14) Uani d . 1 . . C 0
H27A 0.5365 0.5432 0.6722 0.071 Uiso calc R 1 . . H 0
C28 0.6353(7) 0.4324(4) 0.2406(4) 0.0670(17) Uani d . 1 . . C 0
H28A 0.6432 0.4220 0.1674 0.080 Uiso calc R 1 . . H 0
C29 0.5838(7) 0.4900(3) 0.2675(4) 0.0671(18) Uani d . 1 . . C 0
H29A 0.5575 0.5189 0.2123 0.081 Uiso calc R 1 . . H 0
C30 0.9064(6) 0.3072(2) 0.7842(4) 0.0451(10) Uani d . 1 . . C 0
H30A 0.9934 0.3419 0.7929 0.054 Uiso calc R 1 . . H 0
H30B 0.9475 0.2799 0.7265 0.054 Uiso calc R 1 . . H 0
C31 0.8904(7) 0.2717(2) 0.8888(4) 0.0536(12) Uani d . 1 . . C 0
H31A 1.0111 0.2672 0.9262 0.064 Uiso calc R 1 . . H 0
H31B 0.8374 0.2303 0.8759 0.064 Uiso calc R 1 . . H 0
C32 0.7596(7) 0.3127(2) 0.9547(3) 0.0499(12) Uani d . 1 . . C 0
H32A 0.6821 0.2870 1.0001 0.060 Uiso calc R 1 . . H 0
H32B 0.8301 0.3418 1.0008 0.060 Uiso calc R 1 . . H 0
C33 0.6402(6) 0.3480(2) 0.8687(3) 0.0417(10) Uani d . 1 . . C 0
H33A 0.5107 0.3336 0.8721 0.050 Uiso calc R 1 . . H 0
C34 0.6451(7) 0.4192(3) 0.8824(4) 0.0473(13) Uani d . 1 . . C 0
O1W 0.6180(5) 1.03158(18) -0.0061(3) 0.0711(11) Uani d . 1 . . O 0
H1WA 0.5684 1.0678 -0.0065 0.085 Uiso d R 1 . . H 0
H1WB 0.5303 1.0053 0.0006 0.085 Uiso d R 1 . . H 0
O2W 0.3409(5) 0.36843(17) 0.6568(3) 0.0602(9) Uani d . 1 . . O 0
H2WA 0.2988 0.3354 0.6260 0.072 Uiso d R 1 . . H 0
H2WB 0.2645 0.3960 0.6779 0.072 Uiso d R 1 . . H 0
O3W 0.5539(8) 0.2151(2) 0.6791(4) 0.1032(16) Uani d . 1 . . O 0
H3WA 0.5233 0.2006 0.7406 0.124 Uiso d R 1 . . H 0
H3WB 0.4533 0.2260 0.6448 0.124 Uiso d R 1 . . H 0
O4W 0.5792(15) 0.6626(6) 0.7523(9) 0.292(7) Uani d . 1 . . O 2
N50 0.5878(8) 0.6735(3) 0.0633(6) 0.0804(15) Uani d . 1 . . N 0
N60 0.7922(8) 0.7228(3) 0.5075(4) 0.0691(13) Uani d . 1 . . N 0
O51 0.6186(11) 0.6516(4) -0.0246(6) 0.161(3) Uani d . 1 . . O 0
O52 0.4898(8) 0.6437(3) 0.1218(5) 0.1176(19) Uani d . 1 . . O 0
O53 0.6557(9) 0.7219(3) 0.0966(6) 0.138(2) Uani d . 1 . . O 0
O61 0.8301(8) 0.7448(3) 0.4182(5) 0.1115(18) Uani d . 1 . . O 0
O62 0.8906(10) 0.6846(3) 0.5513(6) 0.152(3) Uani d . 1 . . O 0
O63 0.6474(9) 0.7365(3) 0.5466(5) 0.131(2) Uani d . 1 . . O 0

loop_
_atom_site_aniso_label
_atom_site_aniso_U_11
_atom_site_aniso_U_22
_atom_site_aniso_U_33
_atom_site_aniso_U_12
_atom_site_aniso_U_13
_atom_site_aniso_U_23
Cu1 0.0584(3) 0.0341(3) 0.0275(2) -0.0046(3) 0.0043(2) -0.0006(2)
Cu2 0.0615(3) 0.0366(3) 0.0267(2) 0.0107(3) 0.0034(2) 0.0018(2)
N1 0.057(2) 0.048(2) 0.0318(18) 0.000(2) 0.0088(17) 0.0062(18)
N2 0.047(2) 0.039(2) 0.0323(19) 0.0030(18) 0.0009(17) 0.0012(16)
N3 0.058(2) 0.0359(19) 0.0367(18) -0.0050(17) 0.0056(17) -0.0036(16)
N4 0.049(2) 0.048(2) 0.0311(18) 0.0004(19) 0.0062(16) -0.0019(17)
N5 0.051(2) 0.037(2) 0.041(2) 0.0045(18) -0.0025(18) 0.0114(17)
N6 0.046(2) 0.0345(19) 0.0313(17) 0.0019(17) -0.0012(15) 0.0015(15)
O1 0.074(2) 0.0359(17) 0.0311(16) -0.0081(17) 0.0007(15) -0.0002(14)
O2 0.098(3) 0.061(2) 0.0301(16) -0.014(2) 0.0009(16) 0.0060(16)
O3 0.070(2) 0.043(2) 0.0346(17) 0.0165(18) 0.0042(16) -0.0050(15)
O4 0.122(3) 0.082(3) 0.0342(18) 0.039(3) 0.000(2) -0.014(2)
C1 0.072(4) 0.047(3) 0.055(3) -0.001(3) 0.019(3) 0.002(3)
C2 0.081(4) 0.067(4) 0.057(3) 0.005(3) 0.017(3) 0.027(3)
C3 0.055(3) 0.096(5) 0.040(3) 0.019(3) 0.009(2) 0.024(3)
C4 0.039(2) 0.075(3) 0.032(2) 0.008(3) 0.0059(17) 0.008(3)
C5 0.037(2) 0.057(3) 0.034(2) 0.008(3) 0.0050(18) -0.003(2)
C6 0.035(2) 0.051(3) 0.033(2) 0.007(2) 0.0041(18) -0.007(2)
C7 0.042(3) 0.068(4) 0.041(3) 0.017(2) -0.006(2) -0.013(2)
C8 0.054(3) 0.053(3) 0.062(3) -0.008(3) -0.005(2) -0.019(3)
C9 0.055(3) 0.050(3) 0.060(3) -0.005(3) -0.003(2) -0.012(3)
C10 0.049(3) 0.038(3) 0.054(3) 0.001(2) 0.003(2) -0.001(2)
C11 0.046(3) 0.101(5) 0.031(2) 0.018(3) -0.001(2) -0.002(3)
C12 0.048(3) 0.098(5) 0.045(3) 0.010(3) -0.008(2) -0.030(3)
C13 0.122(5) 0.040(3) 0.060(3) 0.002(3) -0.020(3) 0.000(3)
C14 0.142(7) 0.073(5) 0.075(4) 0.014(5) 0.021(4) -0.010(4)
C15 0.211(9) 0.061(4) 0.097(5) -0.015(5) 0.090(6) -0.022(4)
C16 0.065(3) 0.045(3) 0.037(2) -0.012(2) -0.014(2) 0.002(2)
C17 0.050(3) 0.047(3) 0.033(2) 0.002(2) 0.0047(19) -0.0010(19)
C18 0.064(3) 0.055(3) 0.038(2) 0.008(3) 0.004(2) -0.005(2)
C19 0.077(4) 0.078(4) 0.048(3) -0.004(3) 0.007(3) -0.024(3)
C20 0.060(3) 0.092(4) 0.038(3) -0.013(3) 0.006(2) -0.027(3)
C21 0.042(3) 0.087(4) 0.030(2) -0.020(3) -0.0023(19) 0.009(2)
C22 0.038(2) 0.058(3) 0.0325(19) -0.005(3) 0.0024(17) -0.001(3)
C23 0.038(3) 0.054(3) 0.042(3) -0.014(2) -0.001(2) 0.014(2)
C24 0.039(2) 0.061(4) 0.063(3) -0.007(3) -0.007(2) 0.029(3)
C25 0.067(4) 0.065(4) 0.080(4) -0.015(3) -0.013(3) 0.041(3)
C26 0.069(4) 0.041(3) 0.098(5) 0.000(3) -0.010(3) 0.019(3)
C27 0.060(3) 0.051(3) 0.066(3) 0.006(3) -0.005(3) 0.002(3)
C28 0.055(3) 0.110(5) 0.036(2) -0.026(3) -0.002(2) 0.014(3)
C29 0.060(3) 0.095(5) 0.046(3) -0.016(3) -0.011(2) 0.039(3)
C30 0.042(2) 0.044(2) 0.049(2) 0.007(2) 0.008(2) -0.002(2)
C31 0.061(3) 0.042(3) 0.058(3) 0.006(2) -0.010(2) 0.006(2)
C32 0.059(3) 0.058(3) 0.033(2) 0.002(2) -0.001(2) 0.012(2)
C33 0.041(2) 0.053(3) 0.030(2) 0.004(2) 0.0029(18) 0.005(2)
C34 0.060(3) 0.055(3) 0.026(2) 0.014(3) 0.0042(19) -0.002(2)
O1W 0.057(2) 0.051(2) 0.106(3) 0.0037(18) 0.010(2) 0.018(2)
O2W 0.057(2) 0.052(2) 0.073(2) 0.0002(17) 0.0066(18) -0.0006(18)
O3W 0.142(4) 0.056(2) 0.109(4) -0.018(3) -0.033(3) -0.007(3)
O4W 0.325(14) 0.330(16) 0.223(11) -0.187(14) 0.050(9) -0.039(12)
N50 0.074(4) 0.066(4) 0.100(5) -0.005(3) 0.000(3) 0.009(3)
N60 0.080(4) 0.066(3) 0.061(3) -0.015(3) 0.001(3) -0.014(3)
O51 0.204(8) 0.175(8) 0.106(5) 0.021(6) 0.030(5) -0.006(5)
O52 0.148(5) 0.082(3) 0.125(5) -0.042(4) 0.026(4) -0.016(3)
O53 0.128(5) 0.097(4) 0.189(7) -0.046(4) -0.002(4) -0.005(5)
O61 0.125(4) 0.109(4) 0.103(4) 0.004(4) 0.039(4) 0.010(4)
O62 0.170(6) 0.100(5) 0.179(7) -0.008(4) -0.089(5) 0.031(5)
O63 0.133(5) 0.144(6) 0.121(5) -0.010(4) 0.058(4) -0.048(4)

loop_
_atom_type_symbol
_atom_type_description
_atom_type_scat_dispersion_real
_atom_type_scat_dispersion_imag
_atom_type_scat_source
C C 0.0033 0.0016 'International Tables Vol C Tables 4.2.6.8 and 6.1.1.4'
H H 0.0000 0.0000 'International Tables Vol C Tables 4.2.6.8 and 6.1.1.4'
N N 0.0061 0.0033 'International Tables Vol C Tables 4.2.6.8 and 6.1.1.4'
O O 0.0106 0.0060 'International Tables Vol C Tables 4.2.6.8 and 6.1.1.4'
Cu Cu 0.3201 1.2651 'International Tables Vol C Tables 4.2.6.8 and 6.1.1.4'

loop_
_geom_angle_atom_site_label_1
_geom_angle_atom_site_label_2
_geom_angle_atom_site_label_3
_geom_angle
_geom_angle_publ_flag
O1 Cu1 N3 85.55(14) no
O1 Cu1 N2 90.46(14) no
N3 Cu1 N2 169.75(16) no
O1 Cu1 N1 168.89(15) no
N3 Cu1 N1 100.53(16) no
N2 Cu1 N1 81.98(16) no
O1 Cu1 O1W 95.42(15) no
N3 Cu1 O1W 98.29(15) no
N2 Cu1 O1W 91.47(15) no
N1 Cu1 O1W 92.90(16) no
O3 Cu2 N5 92.65(15) no
O3 Cu2 N6 85.44(14) no
N5 Cu2 N6 178.08(17) no
O3 Cu2 N4 170.53(16) no
N5 Cu2 N4 82.12(17) no
N6 Cu2 N4 99.73(15) no
O3 Cu2 O2W 95.88(14) no
N5 Cu2 O2W 93.30(15) no
N6 Cu2 O2W 87.13(13) no
N4 Cu2 O2W 92.32(14) no
C1 N1 C5 117.3(4) no
C1 N1 Cu1 130.8(4) no
C5 N1 Cu1 111.8(3) no
C10 N2 C6 119.9(4) no
C10 N2 Cu1 128.0(3) no
C6 N2 Cu1 112.1(3) no
C16 N3 C13 106.5(4) no
C16 N3 Cu1 108.6(3) no
C13 N3 Cu1 118.1(3) no
C18 N4 C22 119.0(4) no
C18 N4 Cu2 130.1(3) no
C22 N4 Cu2 110.8(3) no
C27 N5 C23 118.2(4) no
C27 N5 Cu2 128.5(4) no
C23 N5 Cu2 113.1(3) no
C30 N6 C33 105.2(3) no
C30 N6 Cu2 123.2(3) no
C33 N6 Cu2 105.7(3) no
C17 O1 Cu1 116.8(3) no
C34 O3 Cu2 114.9(3) no
N1 C1 C2 121.8(5) no
C3 C2 C1 121.3(6) no
C2 C3 C4 119.8(5) no
C5 C4 C11 119.3(6) no
C5 C4 C3 115.1(5) no
C11 C4 C3 125.6(5) no
N1 C5 C4 124.6(6) no
N1 C5 C6 117.1(4) no
C4 C5 C6 118.3(5) no
N2 C6 C7 121.3(5) no
N2 C6 C5 116.9(4) no
C7 C6 C5 121.8(4) no
C8 C7 C6 118.1(5) no
C8 C7 C12 123.6(5) no
C6 C7 C12 118.3(5) no
C9 C8 C7 119.1(5) no
C8 C9 C10 120.3(5) no
N2 C10 C9 121.4(5) no
C12 C11 C4 122.2(5) no
C11 C12 C7 120.1(5) no
C14 C13 N3 108.7(5) no
C13 C14 C15 103.5(6) no
C14 C15 C16 103.7(5) no
N3 C16 C17 111.9(4) no
N3 C16 C15 103.2(4) no
C17 C16 C15 111.5(4) no
O2 C17 O1 125.7(5) no
O2 C17 C16 117.6(4) no
O1 C17 C16 116.7(4) no
N4 C18 C19 121.9(5) no
C20 C19 C18 120.0(6) no
C19 C20 C21 119.7(5) no
C20 C21 C22 118.0(5) no
C20 C21 C28 125.0(5) no
C22 C21 C28 116.9(6) no
N4 C22 C23 117.7(4) no
N4 C22 C21 121.3(5) no
C23 C22 C21 121.0(5) no
N5 C23 C24 123.7(5) no
N5 C23 C22 116.1(4) no
C24 C23 C22 120.1(5) no
C23 C24 C25 115.7(5) no
C23 C24 C29 118.1(6) no
C25 C24 C29 126.2(5) no
C26 C25 C24 121.5(5) no
C25 C26 C27 119.1(6) no
N5 C27 C26 121.8(6) no
C29 C28 C21 121.6(5) no
C28 C29 C24 122.2(5) no
N6 C30 C31 103.8(4) no
C30 C31 C32 103.4(4) no
C33 C32 C31 104.7(3) no
N6 C33 C34 109.8(4) no
N6 C33 C32 106.5(3) no
C34 C33 C32 113.7(4) no
O4 C34 O3 123.4(5) no
O4 C34 C33 120.0(5) no
O3 C34 C33 116.6(4) no
O51 N50 O52 117.5(7) no
O51 N50 O53 123.4(8) no
O52 N50 O53 119.0(7) no
O62 N60 O63 119.6(7) no
O62 N60 O61 121.0(7) no
O63 N60 O61 119.2(7) no

loop_
_geom_bond_atom_site_label_1
_geom_bond_atom_site_label_2
_geom_bond_site_symmetry_2
_geom_bond_distance
_geom_bond_publ_flag
Cu1 O1 . 1.918(3) yes
Cu1 N3 . 2.004(4) yes
Cu1 N2 . 2.020(4) yes
Cu1 N1 . 2.033(4) yes
Cu1 O1W . 2.234(4) yes
Cu2 O3 . 1.941(3) yes
Cu2 N5 . 1.992(4) yes
Cu2 N6 . 1.997(4) yes
Cu2 N4 . 2.031(4) yes
Cu2 O2W . 2.382(3) yes
N1 C1 . 1.338(7) no
N1 C5 . 1.357(7) no
N2 C10 . 1.319(6) no
N2 C6 . 1.365(6) no
N3 C16 . 1.476(6) no
N3 C13 . 1.506(6) no
N4 C18 . 1.324(6) no
N4 C22 . 1.360(6) no
N5 C27 . 1.320(7) no
N5 C23 . 1.354(6) no
N6 C30 . 1.486(6) no
N6 C33 . 1.500(5) no
O1 C17 . 1.266(6) no
O2 C17 . 1.231(5) no
O3 C34 . 1.271(6) no
O4 C34 . 1.225(6) no
C1 C2 . 1.390(7) no
C2 C3 . 1.335(9) no
C3 C4 . 1.427(9) no
C4 C5 . 1.408(6) no
C4 C11 . 1.422(8) no
C5 C6 . 1.422(8) no
C6 C7 . 1.401(7) no
C7 C8 . 1.390(8) no
C7 C12 . 1.436(8) no
C8 C9 . 1.376(7) no
C9 C10 . 1.385(7) no
C11 C12 . 1.349(9) no
C13 C14 . 1.420(8) no
C14 C15 . 1.496(10) no
C15 C16 . 1.543(9) no
C16 C17 . 1.532(7) no
C18 C19 . 1.397(7) no
C19 C20 . 1.363(8) no
C20 C21 . 1.373(8) no
C21 C22 . 1.428(6) no
C21 C28 . 1.436(8) no
C22 C23 . 1.414(8) no
C23 C24 . 1.392(7) no
C24 C25 . 1.405(9) no
C24 C29 . 1.443(8) no
C25 C26 . 1.329(9) no
C26 C27 . 1.416(8) no
C28 C29 . 1.325(9) no
C30 C31 . 1.499(6) no
C31 C32 . 1.534(7) no
C32 C33 . 1.532(6) no
C33 C34 . 1.525(8) no
N50 O51 . 1.202(8) no
N50 O52 . 1.203(7) no
N50 O53 . 1.206(8) no
N60 O62 . 1.193(7) no
N60 O63 . 1.197(7) no
N60 O61 . 1.231(7) no

loop_
_geom_torsion_atom_site_label_1
_geom_torsion_atom_site_label_2
_geom_torsion_atom_site_label_3
_geom_torsion_atom_site_label_4
_geom_torsion
_geom_torsion_publ_flag
O1 Cu1 N1 C1 -133.0(8) no
N3 Cu1 N1 C1 -10.6(5) no
N2 Cu1 N1 C1 179.5(5) no
O1W Cu1 N1 C1 88.4(5) no
O1 Cu1 N1 C5 49.9(10) no
N3 Cu1 N1 C5 172.4(3) no
N2 Cu1 N1 C5 2.5(3) no
O1W Cu1 N1 C5 -88.6(3) no
O1 Cu1 N2 C10 8.6(4) no
N3 Cu1 N2 C10 75.5(10) no
N1 Cu1 N2 C10 -179.5(4) no
O1W Cu1 N2 C10 -86.8(4) no
O1 Cu1 N2 C6 -173.4(3) no
N3 Cu1 N2 C6 -106.5(9) no
N1 Cu1 N2 C6 -1.5(3) no
O1W Cu1 N2 C6 91.2(3) no
O1 Cu1 N3 C16 -5.8(3) no
N2 Cu1 N3 C16 -73.1(10) no
N1 Cu1 N3 C16 -176.4(3) no
O1W Cu1 N3 C16 89.1(3) no
O1 Cu1 N3 C13 -127.1(4) no
N2 Cu1 N3 C13 165.6(8) no
N1 Cu1 N3 C13 62.3(4) no
O1W Cu1 N3 C13 -32.2(4) no
O3 Cu2 N4 C18 124.5(9) no
N5 Cu2 N4 C18 -178.5(5) no
N6 Cu2 N4 C18 2.0(5) no
O2W Cu2 N4 C18 -85.5(5) no
O3 Cu2 N4 C22 -60.1(11) no
N5 Cu2 N4 C22 -3.2(3) no
N6 Cu2 N4 C22 177.3(3) no
O2W Cu2 N4 C22 89.8(3) no
O3 Cu2 N5 C27 -8.9(5) no
N6 Cu2 N5 C27 -16(5) no
N4 Cu2 N5 C27 179.1(5) no
O2W Cu2 N5 C27 87.2(5) no
O3 Cu2 N5 C23 175.2(3) no
N6 Cu2 N5 C23 168(5) no
N4 Cu2 N5 C23 3.1(3) no
O2W Cu2 N5 C23 -88.8(3) no
O3 Cu2 N6 C30 -99.4(3) no
N5 Cu2 N6 C30 -92(5) no
N4 Cu2 N6 C30 72.6(3) no
O2W Cu2 N6 C30 164.5(3) no
O3 Cu2 N6 C33 21.2(3) no
N5 Cu2 N6 C33 28(5) no
N4 Cu2 N6 C33 -166.8(3) no
O2W Cu2 N6 C33 -74.9(3) no
N3 Cu1 O1 C17 3.2(3) no
N2 Cu1 O1 C17 173.8(3) no
N1 Cu1 O1 C17 126.9(8) no
O1W Cu1 O1 C17 -94.7(3) no
N5 Cu2 O3 C34 171.3(4) no
N6 Cu2 O3 C34 -9.0(4) no
N4 Cu2 O3 C34 -132.5(9) no
O2W Cu2 O3 C34 77.7(4) no
C5 N1 C1 C2 2.4(8) no
Cu1 N1 C1 C2 -174.6(4) no
N1 C1 C2 C3 -1.2(9) no
C1 C2 C3 C4 -1.5(8) no
C2 C3 C4 C5 2.7(7) no
C2 C3 C4 C11 -177.6(5) no
C1 N1 C5 C4 -0.9(7) no
Cu1 N1 C5 C4 176.6(3) no
C1 N1 C5 C6 179.5(5) no
Cu1 N1 C5 C6 -3.0(5) no
C11 C4 C5 N1 178.7(4) no
C3 C4 C5 N1 -1.6(7) no
C11 C4 C5 C6 -1.7(6) no
C3 C4 C5 C6 178.0(4) no
C10 N2 C6 C7 0.9(7) no
Cu1 N2 C6 C7 -177.3(3) no
C10 N2 C6 C5 178.6(4) no
Cu1 N2 C6 C5 0.4(5) no
N1 C5 C6 N2 1.8(7) no
C4 C5 C6 N2 -177.8(4) no
N1 C5 C6 C7 179.5(4) no
C4 C5 C6 C7 -0.2(7) no
N2 C6 C7 C8 -2.3(7) no
C5 C6 C7 C8 -179.8(4) no
N2 C6 C7 C12 179.1(4) no
C5 C6 C7 C12 1.5(7) no
C6 C7 C8 C9 2.5(7) no
C12 C7 C8 C9 -179.0(5) no
C7 C8 C9 C10 -1.4(8) no
C6 N2 C10 C9 0.3(7) no
Cu1 N2 C10 C9 178.2(3) no
C8 C9 C10 N2 -0.1(8) no
C5 C4 C11 C12 2.2(7) no
C3 C4 C11 C12 -177.4(5) no
C4 C11 C12 C7 -0.8(8) no
C8 C7 C12 C11 -179.6(5) no
C6 C7 C12 C11 -1.0(7) no
C16 N3 C13 C14 8.5(7) yes
Cu1 N3 C13 C14 130.8(5) no
N3 C13 C14 C15 -29.2(8) yes
C13 C14 C15 C16 38.3(9) yes
C13 N3 C16 C17 135.3(4) no
Cu1 N3 C16 C17 7.2(5) no
C13 N3 C16 C15 15.3(5) yes
Cu1 N3 C16 C15 -112.8(4) no
C14 C15 C16 N3 -32.8(7) yes
C14 C15 C16 C17 -153.0(6) no
Cu1 O1 C17 O2 180.0(4) no
Cu1 O1 C17 C16 0.3(5) no
N3 C16 C17 O2 175.0(4) no
C15 C16 C17 O2 -70.0(7) no
N3 C16 C17 O1 -5.3(6) no
C15 C16 C17 O1 109.7(6) no
C22 N4 C18 C19 1.3(8) no
Cu2 N4 C18 C19 176.3(4) no
N4 C18 C19 C20 -1.5(9) no
C18 C19 C20 C21 0.2(9) no
C19 C20 C21 C22 1.2(7) no
C19 C20 C21 C28 179.9(5) no
C18 N4 C22 C23 178.8(4) no
Cu2 N4 C22 C23 2.8(5) no
C18 N4 C22 C21 0.1(7) no
Cu2 N4 C22 C21 -175.9(3) no
C20 C21 C22 N4 -1.3(7) no
C28 C21 C22 N4 179.8(4) no
C20 C21 C22 C23 -179.9(4) no
C28 C21 C22 C23 1.2(6) no
C27 N5 C23 C24 -0.2(8) no
Cu2 N5 C23 C24 176.2(4) no
C27 N5 C23 C22 -178.9(4) no
Cu2 N5 C23 C22 -2.5(5) no
N4 C22 C23 N5 -0.3(6) no
C21 C22 C23 N5 178.4(4) no
N4 C22 C23 C24 -179.1(4) no
C21 C22 C23 C24 -0.4(7) no
N5 C23 C24 C25 0.6(8) no
C22 C23 C24 C25 179.3(4) no
N5 C23 C24 C29 -179.5(4) no
C22 C23 C24 C29 -0.9(7) no
C23 C24 C25 C26 -0.8(8) no
C29 C24 C25 C26 179.3(5) no
C24 C25 C26 C27 0.6(9) no
C23 N5 C27 C26 0.0(8) no
Cu2 N5 C27 C26 -175.8(4) no
C25 C26 C27 N5 -0.2(9) no
C20 C21 C28 C29 -179.5(5) no
C22 C21 C28 C29 -0.7(7) no
C21 C28 C29 C24 -0.5(8) no
C23 C24 C29 C28 1.3(8) no
C25 C24 C29 C28 -178.8(5) no
C33 N6 C30 C31 38.0(5) yes
Cu2 N6 C30 C31 158.8(3) no
N6 C30 C31 C32 -40.2(5) yes
C30 C31 C32 C33 27.0(5) yes
C30 N6 C33 C34 102.9(4) no
Cu2 N6 C33 C34 -28.9(4) no
C30 N6 C33 C32 -20.6(5) yes
Cu2 N6 C33 C32 -152.3(3) no
C31 C32 C33 N6 -4.2(5) yes
C31 C32 C33 C34 -125.1(4) no
Cu2 O3 C34 O4 176.6(4) no
Cu2 O3 C34 C33 -6.7(6) no
N6 C33 C34 O4 -158.3(5) no
C32 C33 C34 O4 -39.2(7) no
N6 C33 C34 O3 24.9(6) no
C32 C33 C34 O3 144.0(4) no
